data_2021946
loop_
_publ_author_name
'Linden, Anthony'
'Magirius, J. E. Florian'
'Heimgartner, Heinz'

_publ_section_title
;
 Solid-state conformations of linear depsipeptide amides with an
 alternating sequence of \a,\a-disubstituted \a-amino acid and \a-hydroxy
 acid
;
_journal_coeditor_code KY3193
_journal_issue 1
_journal_name_full 'Acta Crystallographica Section C Structural Chemistry'
_journal_page_first 1
_journal_paper_doi 10.1107/S2053229619016073
_journal_volume 76
_journal_year 2019
_chemical_formula_iupac 'C32 H41 N3 O6'
_chemical_formula_moiety 'C32 H41 N3 O6'
_chemical_formula_sum 'C32 H41 N3 O6'
_chemical_formula_weight 563.68
_chemical_name_systematic
'(<i>S</i>,<i>R</i>)-Pms-Acp-(<i>R</i>,<i>S</i>)-Pms-Acp-NMe~2~/(<i>R</i>,<i>S</i>)-Pms-Acp-(<i>R</i>,<i>S</i>)-Pms-Acp-NMe~2~ (1:1)'
_space_group_crystal_system monoclinic
_space_group_IT_number 14
_space_group_name_Hall '-P 2yn'
_space_group_name_H-M_alt 'P 1 21/n 1'
_atom_sites_solution_hydrogens mixed
_atom_sites_solution_primary direct
_audit_creation_method SHELXL-2018/3
_cell_angle_alpha 90
_cell_angle_beta 90.19(3)
_cell_angle_gamma 90
_cell_formula_units_Z 4
_cell_length_a 9.937(5)
_cell_length_b 18.319(7)
_cell_length_c 16.436(3)
_cell_measurement_reflns_used 24
_cell_measurement_temperature 173.0(10)
_cell_measurement_theta_max 20
_cell_measurement_theta_min 15
_cell_volume 2992(2)
_computing_cell_refinement
;
MSC/AFC Diffractometer Control Software (Molecular Structure
Corporation, 1991)
;
_computing_data_collection
;
MSC/AFC Diffractometer Control Software (Molecular Structure
Corporation, 1991)
;
_computing_data_reduction
;
TEXSAN (Molecular Structure Corporation, 1989)
;
_computing_molecular_graphics
;
ORTEPII (Johnson, 1976) and Mercury (Macrae <i>et al.</i>,
2008)
;
_computing_publication_material
;
SHELXL2014 (Sheldrick, 2015) and PLATON (Spek, 2009)
;
_computing_structure_refinement
;
SHELXL2014 (Sheldrick, 2015)
;
_computing_structure_solution
;
SHELXS86 (Sheldrick, 1990)
;
_diffrn_ambient_temperature 173.0(10)
_diffrn_detector 'scintillation counter'
_diffrn_measured_fraction_theta_full 0.999
_diffrn_measured_fraction_theta_max 0.999
_diffrn_measurement_device_type 'Rigaku AFC-5R'
_diffrn_measurement_method '\w--2\q scans'
_diffrn_radiation_monochromator graphite
_diffrn_radiation_source 'Rigaku RU200 rotating anode generator'
_diffrn_radiation_type 'Mo K\a'
_diffrn_radiation_wavelength 0.71073
_diffrn_reflns_av_R_equivalents 0.0271
_diffrn_reflns_av_unetI/netI 0.0565
_diffrn_reflns_limit_h_max 12
_diffrn_reflns_limit_h_min -12
_diffrn_reflns_limit_k_max 0
_diffrn_reflns_limit_k_min -23
_diffrn_reflns_limit_l_max 21
_diffrn_reflns_limit_l_min 0
_diffrn_reflns_number 7311
_diffrn_reflns_theta_full 25.242
_diffrn_reflns_theta_max 27.499
_diffrn_reflns_theta_min 2.546
_diffrn_standards_decay_% 0
_diffrn_standards_interval_count 150
_diffrn_standards_number 3
_exptl_absorpt_coefficient_mu 0.087
_exptl_absorpt_correction_type none
_exptl_crystal_colour colourless
_exptl_crystal_density_diffrn 1.251
_exptl_crystal_density_method 'not measured'
_exptl_crystal_description prism
_exptl_crystal_F_000 1208
_exptl_crystal_size_max 0.40
_exptl_crystal_size_mid 0.40
_exptl_crystal_size_min 0.25
_refine_diff_density_max 0.659
_refine_diff_density_min -0.657
_refine_ls_extinction_method none
_refine_ls_goodness_of_fit_ref 1.044
_refine_ls_hydrogen_treatment mixed
_refine_ls_matrix_type full
_refine_ls_number_parameters 509
_refine_ls_number_reflns 6855
_refine_ls_number_restraints 540
_refine_ls_restrained_S_all 1.131
_refine_ls_R_factor_all 0.1365
_refine_ls_R_factor_gt 0.0695
_refine_ls_shift/su_max 0.000
_refine_ls_shift/su_mean 0.000
_refine_ls_structure_factor_coef Fsqd
_refine_ls_weighting_details 'w=1/[\s^2^(Fo^2^)+(0.0805P)^2^+2.67P] where P=(Fo^2^+2Fc^2^)/3'
_refine_ls_weighting_scheme calc
_refine_ls_wR_factor_gt 0.1740
_refine_ls_wR_factor_ref 0.2045
_reflns_number_gt 4077
_reflns_number_total 6855
_reflns_threshold_expression 'I > 2\s(I)'
_cod_data_source_file ky3193sup1.cif
_cod_data_source_block 5b
_cod_original_sg_symbol_H-M 'P 21/n'
_cod_database_code 2021946
_shelx_space_group_comment
;
The symmetry employed for this shelxl refinement is uniquely defined
by the following loop, which should always be used as a source of
symmetry information in preference to the above space-group names.
They are only intended as comments.
;

loop_
_space_group_symop_operation_xyz
'x, y, z'
'-x+1/2, y+1/2, -z+1/2'
'-x, -y, -z'
'x-1/2, -y-1/2, z-1/2'

loop_
_atom_site_type_symbol
_atom_site_label
_atom_site_fract_x
_atom_site_fract_y
_atom_site_fract_z
_atom_site_U_iso_or_equiv
_atom_site_adp_type
_atom_site_calc_flag
_atom_site_occupancy
_atom_site_disorder_assembly
_atom_site_disorder_group
O O7 0.16539(19) 0.80427(10) 0.32978(11) 0.0355(5) Uani d 1 . .
O O13 0.4674(2) 0.99111(12) 0.27404(13) 0.0451(5) Uani d 1 . .
H H131 0.443233 1.034843 0.278838 0.068 Uiso calc 0.532(4) A 1
H H132 0.426640 1.030960 0.268171 0.068 Uiso calc 0.468(4) A 2
O O21 0.2127(2) 0.88066(11) 0.17927(12) 0.0467(6) Uani d 1 . .
O O26 -0.0453(2) 0.81105(12) 0.28006(14) 0.0473(5) Uani d 1 . .
O O34 0.1704(2) 0.61769(10) 0.26113(11) 0.0409(5) Uani d 1 . .
O O39 0.1900(2) 0.56239(10) 0.07656(11) 0.0356(4) Uani d 1 . .
N N1 0.0170(2) 0.64103(13) 0.08740(14) 0.0384(6) Uani d 1 . .
N N4 0.2153(2) 0.72171(12) 0.19238(12) 0.0294(5) Uani d 1 . .
H H4 0.220(3) 0.7692(17) 0.1946(17) 0.032(8) Uiso d 1 . .
N N10 0.2112(3) 0.94402(13) 0.29672(16) 0.0400(6) Uani d 1 . .
H H10 0.253(3) 0.9732(18) 0.3274(19) 0.039(9) Uiso d 1 . .
C C2 0.1490(3) 0.62417(14) 0.09297(15) 0.0294(6) Uani d 1 . .
C C3 0.2512(3) 0.68470(13) 0.11537(15) 0.0296(6) Uani d 1 . .
C C5 0.1808(3) 0.68462(14) 0.25869(15) 0.0309(6) Uani d 1 . .
C C6 0.1545(3) 0.72606(15) 0.33766(16) 0.0343(6) Uani d 1 . .
H H6 0.062268 0.713672 0.357496 0.041 Uiso calc 1 . .
C C8 0.0553(3) 0.84091(16) 0.30291(16) 0.0354(6) Uani d 1 . .
C C9 0.0725(3) 0.92330(15) 0.31334(17) 0.0367(7) Uani d 1 . .
C C11 0.2708(3) 0.92252(15) 0.22782(18) 0.0410(7) Uani d 1 . .
C C12A 0.4022(5) 0.9594(4) 0.2049(3) 0.0509(15) Uani d 0.532(4) A 1
H H121 0.378466 1.000607 0.167610 0.061 Uiso calc 0.532(4) A 1
C C14A 0.4994(7) 0.9125(4) 0.1604(4) 0.0604(12) Uani d 0.532(4) A 1
H H141 0.448336 0.881743 0.121602 0.072 Uiso calc 0.532(4) A 1
H H142 0.542936 0.879333 0.200182 0.072 Uiso calc 0.532(4) A 1
C C15A 0.6073(6) 0.9514(4) 0.1146(6) 0.0634(11) Uani d 0.532(4) A 1
C C16A 0.6167(7) 1.0265(3) 0.1034(5) 0.0813(14) Uani d 0.532(4) A 1
H H161 0.548935 1.058190 0.123708 0.098 Uiso calc 0.532(4) A 1
C C17A 0.7284(7) 1.0548(4) 0.0613(5) 0.0858(15) Uani d 0.532(4) A 1
H H171 0.740153 1.106089 0.056578 0.103 Uiso calc 0.532(4) A 1
C C18A 0.8223(8) 1.0070(4) 0.0265(6) 0.0781(14) Uani d 0.532(4) A 1
H H181 0.884415 1.023615 -0.013272 0.094 Uiso calc 0.532(4) A 1
C C19A 0.8217(7) 0.9346(4) 0.0520(6) 0.0725(13) Uani d 0.532(4) A 1
H H191 0.896498 0.904223 0.039793 0.087 Uiso calc 0.532(4) A 1
C C20A 0.7137(7) 0.9059(4) 0.0948(5) 0.0693(12) Uani d 0.532(4) A 1
H H201 0.712865 0.855927 0.110393 0.083 Uiso calc 0.532(4) A 1
C C12B 0.4176(5) 0.9397(4) 0.2165(3) 0.0487(16) Uani d 0.468(4) A 2
H H122 0.469313 0.893283 0.223864 0.058 Uiso calc 0.468(4) A 2
C C14B 0.4420(5) 0.9665(4) 0.1310(3) 0.0460(12) Uani d 0.468(4) A 2
H H143 0.388830 0.935194 0.093744 0.055 Uiso calc 0.468(4) A 2
H H144 0.404411 1.016379 0.126985 0.055 Uiso calc 0.468(4) A 2
C C15B 0.5767(6) 0.9689(4) 0.1009(6) 0.0660(12) Uani d 0.468(4) A 2
C C16B 0.6590(7) 0.9088(4) 0.1153(5) 0.0694(13) Uani d 0.468(4) A 2
H H162 0.623520 0.869335 0.146063 0.083 Uiso calc 0.468(4) A 2
C C17B 0.7906(7) 0.9033(5) 0.0870(6) 0.0759(15) Uani d 0.468(4) A 2
H H172 0.844703 0.862101 0.099806 0.091 Uiso calc 0.468(4) A 2
C C18B 0.8405(8) 0.9600(5) 0.0394(7) 0.0778(14) Uani d 0.468(4) A 2
H H182 0.927583 0.956351 0.016000 0.093 Uiso calc 0.468(4) A 2
C C19B 0.7623(8) 1.0222(5) 0.0261(7) 0.0858(14) Uani d 0.468(4) A 2
H H192 0.798956 1.062754 -0.002102 0.103 Uiso calc 0.468(4) A 2
C C20B 0.6302(8) 1.0246(5) 0.0545(6) 0.0814(13) Uani d 0.468(4) A 2
H H202 0.575631 1.065562 0.041500 0.098 Uiso calc 0.468(4) A 2
C C22 -0.0308(3) 0.96537(18) 0.26110(19) 0.0475(8) Uani d 1 . .
H H221 0.011713 1.008829 0.236250 0.057 Uiso calc 1 . .
H H222 -0.066007 0.933767 0.217062 0.057 Uiso calc 1 . .
C C23 -0.1440(4) 0.9883(2) 0.3178(2) 0.0618(10) Uani d 1 . .
H H231 -0.143737 1.041876 0.325222 0.074 Uiso calc 1 . .
H H232 -0.232170 0.973566 0.294845 0.074 Uiso calc 1 . .
C C24 -0.1194(3) 0.9502(2) 0.39842(19) 0.0543(9) Uani d 1 . .
H H241 -0.164651 0.902077 0.399811 0.065 Uiso calc 1 . .
H H242 -0.152437 0.980203 0.444293 0.065 Uiso calc 1 . .
C C25 0.0324(3) 0.94154(16) 0.40240(17) 0.0380(7) Uani d 1 . .
H H251 0.058063 0.901449 0.439745 0.046 Uiso calc 1 . .
H H252 0.075949 0.987242 0.420916 0.046 Uiso calc 1 . .
C C27 0.2572(3) 0.70386(18) 0.40233(17) 0.0448(7) Uani d 1 . .
H H271 0.244514 0.735184 0.450780 0.054 Uiso calc 0.507(7) B 1
H H272 0.238786 0.652871 0.418871 0.054 Uiso calc 0.507(7) B 1
H H273 0.235521 0.728621 0.454194 0.054 Uiso calc 0.493(7) B 2
H H274 0.251508 0.650535 0.411495 0.054 Uiso calc 0.493(7) B 2
C C28A 0.4026(8) 0.7093(5) 0.3756(11) 0.0515(13) Uani d 0.507(7) B 1
C C29A 0.4673(7) 0.7764(5) 0.3641(5) 0.0566(13) Uani d 0.507(7) B 1
H H291 0.419217 0.820412 0.373624 0.068 Uiso calc 0.507(7) B 1
C C30A 0.6009(8) 0.7799(5) 0.3389(5) 0.0606(14) Uani d 0.507(7) B 1
H H301 0.644592 0.825742 0.333925 0.073 Uiso calc 0.507(7) B 1
C C31A 0.6693(7) 0.7165(6) 0.3214(5) 0.0608(15) Uani d 0.507(7) B 1
H H311 0.758127 0.719081 0.300425 0.073 Uiso calc 0.507(7) B 1
C C32A 0.6093(7) 0.6481(5) 0.3340(5) 0.0618(14) Uani d 0.507(7) B 1
H H321 0.657915 0.604270 0.324774 0.074 Uiso calc 0.507(7) B 1
C C33A 0.4765(7) 0.6464(5) 0.3605(5) 0.0558(13) Uani d 0.507(7) B 1
H H331 0.434639 0.600379 0.368528 0.067 Uiso calc 0.507(7) B 1
C C28B 0.3974(8) 0.7234(5) 0.3775(12) 0.0516(13) Uani d 0.493(7) B 2
C C29B 0.4428(7) 0.7955(5) 0.3809(5) 0.0531(13) Uani d 0.493(7) B 2
H H292 0.386201 0.832373 0.402721 0.064 Uiso calc 0.493(7) B 2
C C30B 0.5705(8) 0.8139(5) 0.3525(5) 0.0593(15) Uani d 0.493(7) B 2
H H302 0.600799 0.863020 0.354963 0.071 Uiso calc 0.493(7) B 2
C C31B 0.6524(7) 0.7604(6) 0.3208(5) 0.0594(14) Uani d 0.493(7) B 2
H H312 0.738523 0.773295 0.300313 0.071 Uiso calc 0.493(7) B 2
C C32B 0.6110(7) 0.6873(6) 0.3181(5) 0.0621(13) Uani d 0.493(7) B 2
H H322 0.668896 0.650182 0.298137 0.075 Uiso calc 0.493(7) B 2
C C33B 0.4823(7) 0.6709(5) 0.3457(5) 0.0574(13) Uani d 0.493(7) B 2
H H332 0.451674 0.621858 0.342673 0.069 Uiso calc 0.493(7) B 2
C C35 0.3942(3) 0.65298(16) 0.12363(18) 0.0371(6) Uani d 1 . .
H H351 0.410967 0.635509 0.179758 0.045 Uiso calc 1 . .
H H352 0.407585 0.611914 0.085349 0.045 Uiso calc 1 . .
C C36 0.4868(4) 0.71660(19) 0.1029(2) 0.0542(9) Uani d 1 . .
H H361 0.492480 0.751966 0.148284 0.065 Uiso calc 1 . .
H H362 0.578488 0.699407 0.089223 0.065 Uiso calc 1 . .
C C37 0.4171(4) 0.7498(2) 0.0291(2) 0.0567(9) Uani d 1 . .
H H371 0.441030 0.722834 -0.021011 0.068 Uiso calc 1 . .
H H372 0.443183 0.801608 0.022384 0.068 Uiso calc 1 . .
C C38 0.2658(3) 0.74319(15) 0.04646(16) 0.0380(7) Uani d 1 . .
H H381 0.216728 0.727500 -0.003071 0.046 Uiso calc 1 . .
H H382 0.228915 0.790689 0.064499 0.046 Uiso calc 1 . .
C C40 -0.0437(3) 0.71224(19) 0.1009(2) 0.0508(8) Uani d 1 . .
H H401 0.026906 0.749567 0.102728 0.076 Uiso calc 1 . .
H H402 -0.092456 0.711921 0.152604 0.076 Uiso calc 1 . .
H H403 -0.106403 0.723216 0.056394 0.076 Uiso calc 1 . .
C C41 -0.0762(3) 0.5825(2) 0.0640(2) 0.0566(9) Uani d 1 . .
H H411 -0.081552 0.579562 0.004510 0.085 Uiso calc 1 . .
H H412 -0.165696 0.592898 0.086018 0.085 Uiso calc 1 . .
H H413 -0.043677 0.535888 0.085745 0.085 Uiso calc 1 . .

loop_
_atom_site_aniso_label
_atom_site_aniso_U_11
_atom_site_aniso_U_22
_atom_site_aniso_U_33
_atom_site_aniso_U_12
_atom_site_aniso_U_13
_atom_site_aniso_U_23
O7 0.0440(11) 0.0297(10) 0.0329(10) -0.0095(9) 0.0073(8) -0.0065(8)
O13 0.0428(12) 0.0430(12) 0.0495(13) 0.0021(10) 0.0088(10) -0.0100(10)
O21 0.0672(14) 0.0349(11) 0.0380(11) -0.0159(10) 0.0186(10) -0.0114(9)
O26 0.0483(13) 0.0410(12) 0.0525(13) -0.0128(10) -0.0001(10) -0.0115(10)
O34 0.0644(14) 0.0269(10) 0.0314(10) -0.0057(9) 0.0023(9) 0.0015(8)
O39 0.0468(11) 0.0261(10) 0.0340(10) -0.0026(8) 0.0044(8) -0.0048(8)
N1 0.0393(13) 0.0397(14) 0.0363(13) -0.0009(11) -0.0034(10) -0.0045(10)
N4 0.0428(13) 0.0218(11) 0.0236(10) -0.0029(9) 0.0038(9) -0.0026(8)
N10 0.0493(15) 0.0314(13) 0.0394(13) -0.0142(11) 0.0187(11) -0.0136(11)
C2 0.0369(14) 0.0306(14) 0.0207(11) -0.0019(11) 0.0018(10) -0.0005(10)
C3 0.0410(15) 0.0240(13) 0.0237(12) -0.0010(11) 0.0031(10) -0.0018(10)
C5 0.0375(14) 0.0297(14) 0.0253(12) -0.0051(11) -0.0020(11) -0.0013(10)
C6 0.0461(16) 0.0305(14) 0.0263(13) -0.0104(12) 0.0073(11) -0.0026(11)
C8 0.0445(16) 0.0364(15) 0.0254(13) -0.0081(13) 0.0120(11) -0.0058(11)
C9 0.0467(17) 0.0307(14) 0.0330(14) -0.0084(12) 0.0143(12) -0.0078(11)
C11 0.0535(18) 0.0282(14) 0.0415(16) -0.0067(13) 0.0162(14) -0.0071(12)
C12A 0.053(3) 0.050(3) 0.049(2) -0.010(2) 0.021(2) -0.019(2)
C14A 0.062(2) 0.061(2) 0.059(2) -0.009(2) 0.0259(19) -0.013(2)
C15A 0.058(2) 0.074(2) 0.059(2) -0.017(2) 0.022(2) -0.015(2)
C16A 0.072(3) 0.097(3) 0.075(3) -0.013(2) 0.026(2) -0.006(3)
C17A 0.076(3) 0.099(3) 0.083(3) -0.015(3) 0.025(3) 0.001(3)
C18A 0.060(3) 0.090(3) 0.084(3) -0.013(3) 0.028(2) 0.005(3)
C19A 0.061(2) 0.084(3) 0.073(2) -0.024(2) 0.023(2) -0.007(2)
C20A 0.058(3) 0.083(2) 0.067(2) -0.027(2) 0.024(2) -0.018(2)
C12B 0.052(3) 0.050(3) 0.045(3) -0.006(2) 0.018(2) -0.017(2)
C14B 0.047(2) 0.049(2) 0.042(2) -0.010(2) 0.016(2) -0.012(2)
C15B 0.060(2) 0.078(2) 0.060(2) -0.021(2) 0.021(2) -0.017(2)
C16B 0.059(3) 0.082(3) 0.067(2) -0.021(2) 0.022(2) -0.021(2)
C17B 0.066(3) 0.089(3) 0.073(3) -0.024(3) 0.021(3) -0.020(3)
C18B 0.063(3) 0.092(3) 0.079(3) -0.021(3) 0.025(2) -0.009(3)
C19B 0.076(3) 0.097(3) 0.085(3) -0.019(3) 0.030(3) 0.000(2)
C20B 0.072(2) 0.094(3) 0.078(3) -0.014(2) 0.024(2) -0.003(2)
C22 0.061(2) 0.0433(18) 0.0383(16) -0.0010(15) 0.0120(15) -0.0005(14)
C23 0.047(2) 0.083(3) 0.056(2) 0.0033(19) 0.0089(16) -0.0020(19)
C24 0.0493(19) 0.075(2) 0.0383(17) -0.0112(17) 0.0120(14) -0.0142(16)
C25 0.0463(17) 0.0365(15) 0.0314(14) -0.0094(13) 0.0114(12) -0.0096(12)
C27 0.062(2) 0.0490(18) 0.0238(13) -0.0088(15) 0.0020(13) -0.0005(13)
C28A 0.052(2) 0.078(3) 0.025(2) -0.020(2) -0.0040(19) -0.001(3)
C29A 0.054(2) 0.083(3) 0.033(2) -0.020(2) -0.0090(18) 0.001(2)
C30A 0.057(2) 0.085(3) 0.039(2) -0.022(2) -0.007(2) -0.003(2)
C31A 0.054(3) 0.085(4) 0.043(2) -0.029(3) -0.003(2) -0.005(3)
C32A 0.056(2) 0.086(4) 0.043(2) -0.024(3) 0.002(2) -0.003(3)
C33A 0.053(2) 0.082(3) 0.033(2) -0.021(2) 0.0032(19) -0.003(2)
C28B 0.051(2) 0.079(3) 0.025(2) -0.018(2) -0.0050(19) -0.002(3)
C29B 0.051(2) 0.079(3) 0.029(2) -0.019(2) -0.009(2) -0.001(2)
C30B 0.055(3) 0.085(4) 0.038(2) -0.016(3) -0.008(2) -0.001(3)
C31B 0.052(3) 0.086(4) 0.040(2) -0.017(3) -0.004(2) -0.003(3)
C32B 0.057(2) 0.087(3) 0.043(2) -0.018(3) 0.001(2) -0.004(2)
C33B 0.054(2) 0.084(3) 0.035(2) -0.016(2) -0.0020(19) -0.002(2)
C35 0.0354(15) 0.0388(16) 0.0372(15) -0.0025(12) 0.0040(12) -0.0031(12)
C36 0.0478(19) 0.051(2) 0.064(2) -0.0145(16) 0.0042(16) -0.0016(17)
C37 0.068(2) 0.050(2) 0.052(2) -0.0196(17) 0.0148(17) 0.0051(16)
C38 0.0597(19) 0.0288(14) 0.0257(13) -0.0033(13) 0.0058(12) -0.0003(11)
C40 0.0469(18) 0.061(2) 0.0446(17) 0.0185(16) -0.0067(14) -0.0088(16)
C41 0.0433(18) 0.065(2) 0.061(2) -0.0105(17) -0.0129(16) -0.0024(18)

loop_
_atom_type_symbol
_atom_type_description
_atom_type_scat_dispersion_real
_atom_type_scat_dispersion_imag
_atom_type_scat_source
C C 0.0033 0.0016 'International Tables Vol C Tables 4.2.6.8 and 6.1.1.4'
H H 0.0000 0.0000 'International Tables Vol C Tables 4.2.6.8 and 6.1.1.4'
N N 0.0061 0.0033 'International Tables Vol C Tables 4.2.6.8 and 6.1.1.4'
O O 0.0106 0.0060 'International Tables Vol C Tables 4.2.6.8 and 6.1.1.4'

loop_
_geom_angle_atom_site_label_1
_geom_angle_atom_site_label_2
_geom_angle_atom_site_label_3
_geom_angle
C8 O7 C6 117.4(2)
C12A O13 H131 109.5
C12B O13 H132 109.5
C2 N1 C40 126.7(2)
C2 N1 C41 117.6(2)
C40 N1 C41 115.7(3)
C5 N4 C3 122.0(2)
C5 N4 H4 119.2(19)
C3 N4 H4 118.7(19)
C11 N10 C9 120.2(3)
C11 N10 H10 118(2)
C9 N10 H10 121(2)
O39 C2 N1 121.1(2)
O39 C2 C3 119.5(2)
N1 C2 C3 119.3(2)
N4 C3 C35 108.8(2)
N4 C3 C2 111.8(2)
C35 C3 C2 110.8(2)
N4 C3 C38 109.2(2)
C35 C3 C38 103.6(2)
C2 C3 C38 112.4(2)
O34 C5 N4 123.9(2)
O34 C5 C6 116.9(2)
N4 C5 C6 119.2(2)
O7 C6 C27 106.1(2)
O7 C6 C5 113.9(2)
C27 C6 C5 110.1(2)
O7 C6 H6 108.9
C27 C6 H6 108.9
C5 C6 H6 108.9
O26 C8 O7 123.2(3)
O26 C8 C9 125.4(3)
O7 C8 C9 111.3(2)
N10 C9 C8 110.0(2)
N10 C9 C22 113.2(2)
C8 C9 C22 110.9(3)
N10 C9 C25 111.5(2)
C8 C9 C25 106.8(2)
C22 C9 C25 104.2(2)
O21 C11 N10 121.2(3)
O21 C11 C12B 119.7(3)
N10 C11 C12B 118.3(3)
O21 C11 C12A 120.8(3)
N10 C11 C12A 117.5(3)
O13 C12A C14A 109.4(5)
O13 C12A C11 111.8(3)
C14A C12A C11 115.1(5)
O13 C12A H121 106.7
C14A C12A H121 106.7
C11 C12A H121 106.7
C12A C14A C15A 116.2(5)
C12A C14A H141 108.2
C15A C14A H141 108.2
C12A C14A H142 108.2
C15A C14A H142 108.2
H141 C14A H142 107.4
C20A C15A C16A 120.8(5)
C20A C15A C14A 112.4(5)
C16A C15A C14A 125.9(5)
C15A C16A C17A 118.8(4)
C15A C16A H161 120.6
C17A C16A H161 120.6
C18A C17A C16A 119.8(5)
C18A C17A H171 120.1
C16A C17A H171 120.1
C19A C18A C17A 117.9(6)
C19A C18A H181 121.0
C17A C18A H181 121.0
C20A C19A C18A 121.2(6)
C20A C19A H191 119.4
C18A C19A H191 119.4
C15A C20A C19A 118.8(5)
C15A C20A H201 120.6
C19A C20A H201 120.6
O13 C12B C11 113.0(4)
O13 C12B C14B 110.3(5)
C11 C12B C14B 110.0(5)
O13 C12B H122 107.8
C11 C12B H122 107.8
C14B C12B H122 107.8
C15B C14B C12B 119.1(5)
C15B C14B H143 107.5
C12B C14B H143 107.5
C15B C14B H144 107.5
C12B C14B H144 107.5
H143 C14B H144 107.0
C20B C15B C16B 116.9(5)
C20B C15B C14B 125.2(6)
C16B C15B C14B 117.8(4)
C15B C16B C17B 123.5(6)
C15B C16B H162 118.3
C17B C16B H162 118.3
C18B C17B C16B 118.1(6)
C18B C17B H172 121.0
C16B C17B H172 121.0
C17B C18B C19B 119.8(6)
C17B C18B H182 120.1
C19B C18B H182 120.1
C20B C19B C18B 119.9(6)
C20B C19B H192 120.1
C18B C19B H192 120.1
C15B C20B C19B 121.7(6)
C15B C20B H202 119.2
C19B C20B H202 119.2
C23 C22 C9 106.8(3)
C23 C22 H221 110.4
C9 C22 H221 110.4
C23 C22 H222 110.4
C9 C22 H222 110.4
H221 C22 H222 108.6
C24 C23 C22 106.9(3)
C24 C23 H231 110.3
C22 C23 H231 110.3
C24 C23 H232 110.3
C22 C23 H232 110.3
H231 C23 H232 108.6
C23 C24 C25 104.1(3)
C23 C24 H241 110.9
C25 C24 H241 110.9
C23 C24 H242 110.9
C25 C24 H242 110.9
H241 C24 H242 109.0
C24 C25 C9 103.9(2)
C24 C25 H251 111.0
C9 C25 H251 111.0
C24 C25 H252 111.0
C9 C25 H252 111.0
H251 C25 H252 109.0
C28B C27 C6 111.5(8)
C28A C27 C6 114.6(8)
C28A C27 H271 108.6
C6 C27 H271 108.6
C28A C27 H272 108.6
C6 C27 H272 108.6
H271 C27 H272 107.6
C28B C27 H273 109.3
C6 C27 H273 109.3
C28B C27 H274 109.3
C6 C27 H274 109.3
H273 C27 H274 108.0
C33A C28A C29A 117.5(5)
C33A C28A C27 120.1(6)
C29A C28A C27 122.4(6)
C30A C29A C28A 121.2(6)
C30A C29A H291 119.4
C28A C29A H291 119.4
C31A C30A C29A 119.7(7)
C31A C30A H301 120.1
C29A C30A H301 120.1
C30A C31A C32A 120.8(5)
C30A C31A H311 119.6
C32A C31A H311 119.6
C33A C32A C31A 118.1(7)
C33A C32A H321 121.0
C31A C32A H321 121.0
C28A C33A C32A 122.7(6)
C28A C33A H331 118.7
C32A C33A H331 118.7
C33B C28B C29B 118.4(5)
C33B C28B C27 120.5(6)
C29B C28B C27 121.1(6)
C30B C29B C28B 120.6(6)
C30B C29B H292 119.7
C28B C29B H292 119.7
C31B C30B C29B 119.7(7)
C31B C30B H302 120.2
C29B C30B H302 120.2
C30B C31B C32B 121.2(6)
C30B C31B H312 119.4
C32B C31B H312 119.4
C33B C32B C31B 117.8(7)
C33B C32B H322 121.1
C31B C32B H322 121.1
C28B C33B C32B 122.4(6)
C28B C33B H332 118.8
C32B C33B H332 118.8
C36 C35 C3 104.4(3)
C36 C35 H351 110.9
C3 C35 H351 110.9
C36 C35 H352 110.9
C3 C35 H352 110.9
H351 C35 H352 108.9
C37 C36 C35 102.1(3)
C37 C36 H361 111.3
C35 C36 H361 111.3
C37 C36 H362 111.3
C35 C36 H362 111.3
H361 C36 H362 109.2
C36 C37 C38 105.3(3)
C36 C37 H371 110.7
C38 C37 H371 110.7
C36 C37 H372 110.7
C38 C37 H372 110.7
H371 C37 H372 108.8
C37 C38 C3 106.3(2)
C37 C38 H381 110.5
C3 C38 H381 110.5
C37 C38 H382 110.5
C3 C38 H382 110.5
H381 C38 H382 108.7
N1 C40 H401 109.5
N1 C40 H402 109.5
H401 C40 H402 109.5
N1 C40 H403 109.5
H401 C40 H403 109.5
H402 C40 H403 109.5
N1 C41 H411 109.5
N1 C41 H412 109.5
H411 C41 H412 109.5
N1 C41 H413 109.5
H411 C41 H413 109.5
H412 C41 H413 109.5

loop_
_geom_bond_atom_site_label_1
_geom_bond_atom_site_label_2
_geom_bond_distance
O7 C8 1.356(4)
O7 C6 1.443(3)
O13 C12B 1.423(5)
O13 C12A 1.429(5)
O13 H131 0.8400
O13 H132 0.8400
O21 C11 1.247(4)
O26 C8 1.198(3)
O34 C5 1.231(3)
O39 C2 1.233(3)
N1 C2 1.351(4)
N1 C40 1.455(4)
N1 C41 1.468(4)
N4 C5 1.330(3)
N4 C3 1.481(3)
N4 H4 0.87(3)
N10 C11 1.339(4)
N10 C9 1.457(4)
N10 H10 0.84(3)
C2 C3 1.547(4)
C3 C35 1.541(4)
C3 C38 1.566(4)
C5 C6 1.527(4)
C6 C27 1.526(4)
C6 H6 1.0000
C8 C9 1.529(4)
C9 C22 1.542(5)
C9 C25 1.555(4)
C11 C12B 1.505(5)
C11 C12A 1.519(5)
C12A C14A 1.488(7)
C12A H121 1.0000
C14A C15A 1.494(5)
C14A H141 0.9900
C14A H142 0.9900
C15A C20A 1.386(4)
C15A C16A 1.393(4)
C16A C17A 1.408(4)
C16A H161 0.9500
C17A C18A 1.403(4)
C17A H171 0.9500
C18A C19A 1.391(4)
C18A H181 0.9500
C19A C20A 1.390(4)
C19A H191 0.9500
C20A H201 0.9500
C12B C14B 1.508(6)
C12B H122 1.0000
C14B C15B 1.430(4)
C14B H143 0.9900
C14B H144 0.9900
C15B C20B 1.382(4)
C15B C16B 1.391(4)
C16B C17B 1.393(4)
C16B H162 0.9500
C17B C18B 1.393(4)
C17B H172 0.9500
C18B C19B 1.395(4)
C18B H182 0.9500
C19B C20B 1.395(4)
C19B H192 0.9500
C20B H202 0.9500
C22 C23 1.522(5)
C22 H221 0.9900
C22 H222 0.9900
C23 C24 1.517(5)
C23 H231 0.9900
C23 H232 0.9900
C24 C25 1.518(4)
C24 H241 0.9900
C24 H242 0.9900
C25 H251 0.9900
C25 H252 0.9900
C27 C28B 1.497(5)
C27 C28A 1.516(5)
C27 H271 0.9900
C27 H272 0.9900
C27 H273 0.9900
C27 H274 0.9900
C28A C33A 1.389(7)
C28A C29A 1.400(7)
C29A C30A 1.393(7)
C29A H291 0.9500
C30A C31A 1.376(10)
C30A H301 0.9500
C31A C32A 1.403(10)
C31A H311 0.9500
C32A C33A 1.391(7)
C32A H321 0.9500
C33A H331 0.9500
C28B C33B 1.382(7)
C28B C29B 1.398(7)
C29B C30B 1.395(7)
C29B H292 0.9500
C30B C31B 1.377(10)
C30B H302 0.9500
C31B C32B 1.402(10)
C31B H312 0.9500
C32B C33B 1.391(7)
C32B H322 0.9500
C33B H332 0.9500
C35 C36 1.525(4)
C35 H351 0.9900
C35 H352 0.9900
C36 C37 1.521(5)
C36 H361 0.9900
C36 H362 0.9900
C37 C38 1.536(5)
C37 H371 0.9900
C37 H372 0.9900
C38 H381 0.9900
C38 H382 0.9900
C40 H401 0.9800
C40 H402 0.9800
C40 H403 0.9800
C41 H411 0.9800
C41 H412 0.9800
C41 H413 0.9800

loop_
_geom_hbond_atom_site_label_D
_geom_hbond_atom_site_label_H
_geom_hbond_atom_site_label_A
_geom_hbond_site_symmetry_A
_geom_hbond_distance_DH
_geom_hbond_distance_HA
_geom_hbond_distance_DA
_geom_hbond_angle_DHA
_geom_hbond_publ_flag
O13 H131 O34 2 0.84 2.00 2.753(3) 149 yes
O13 H132 O34 2 0.84 1.92 2.753(3) 172 yes
N4 H4 O21 . 0.87(3) 2.06(3) 2.920(3) 170(3) yes
N10 H10 O39 2 0.84(3) 2.34(3) 3.161(3) 164(3) yes

loop_
_geom_torsion_atom_site_label_1
_geom_torsion_atom_site_label_2
_geom_torsion_atom_site_label_3
_geom_torsion_atom_site_label_4
_geom_torsion
C40 N1 C2 O39 -176.7(3)
C41 N1 C2 O39 2.1(4)
C40 N1 C2 C3 -0.3(4)
C41 N1 C2 C3 178.5(2)
C5 N4 C3 C35 -75.9(3)
C5 N4 C3 C2 46.8(3)
C5 N4 C3 C38 171.8(2)
O39 C2 C3 N4 -128.7(2)
N1 C2 C3 N4 54.9(3)
O39 C2 C3 C35 -7.1(3)
N1 C2 C3 C35 176.5(2)
O39 C2 C3 C38 108.2(3)
N1 C2 C3 C38 -68.2(3)
C3 N4 C5 O34 -3.1(4)
C3 N4 C5 C6 175.7(2)
C8 O7 C6 C27 -154.2(2)
C8 O7 C6 C5 84.6(3)
O34 C5 C6 O7 -178.6(2)
N4 C5 C6 O7 2.5(4)
O34 C5 C6 C27 62.4(3)
N4 C5 C6 C27 -116.5(3)
C6 O7 C8 O26 -5.7(4)
C6 O7 C8 C9 169.0(2)
C11 N10 C9 C8 51.3(4)
C11 N10 C9 C22 -73.4(3)
C11 N10 C9 C25 169.6(3)
O26 C8 C9 N10 -148.1(3)
O7 C8 C9 N10 37.3(3)
O26 C8 C9 C22 -22.2(4)
O7 C8 C9 C22 163.3(2)
O26 C8 C9 C25 90.7(3)
O7 C8 C9 C25 -83.8(3)
C9 N10 C11 O21 -4.8(5)
C9 N10 C11 C12B -174.8(4)
C9 N10 C11 C12A 166.4(4)
O21 C11 C12A O13 -166.6(4)
N10 C11 C12A O13 22.1(8)
O21 C11 C12A C14A -40.9(8)
N10 C11 C12A C14A 147.8(5)
O13 C12A C14A C15A -71.9(8)
C11 C12A C14A C15A 161.2(7)
C12A C14A C15A C20A 162.7(7)
C12A C14A C15A C16A -6.7(13)
C20A C15A C16A C17A 8.7(15)
C14A C15A C16A C17A 177.3(9)
C15A C16A C17A C18A 4.7(14)
C16A C17A C18A C19A -16.3(14)
C17A C18A C19A C20A 15.1(15)
C16A C15A C20A C19A -10.0(14)
C14A C15A C20A C19A 180.0(8)
C18A C19A C20A C15A -2.1(14)
O21 C11 C12B O13 176.8(4)
N10 C11 C12B O13 -13.0(8)
O21 C11 C12B C14B 53.1(7)
N10 C11 C12B C14B -136.8(4)
O13 C12B C14B C15B 69.8(8)
C11 C12B C14B C15B -164.8(6)
C12B C14B C15B C20B -138.8(10)
C12B C14B C15B C16B 44.9(12)
C20B C15B C16B C17B 1.4(15)
C14B C15B C16B C17B 177.9(9)
C15B C16B C17B C18B -2.3(15)
C16B C17B C18B C19B 4.4(16)
C17B C18B C19B C20B -5.7(18)
C16B C15B C20B C19B -2.6(16)
C14B C15B C20B C19B -178.8(10)
C18B C19B C20B C15B 4.8(18)
N10 C9 C22 C23 -135.8(3)
C8 C9 C22 C23 100.0(3)
C25 C9 C22 C23 -14.6(3)
C9 C22 C23 C24 -8.8(4)
C22 C23 C24 C25 29.3(4)
C23 C24 C25 C9 -38.1(3)
N10 C9 C25 C24 154.9(3)
C8 C9 C25 C24 -85.0(3)
C22 C9 C25 C24 32.5(3)
O7 C6 C27 C28B -61.0(5)
C5 C6 C27 C28B 62.6(5)
O7 C6 C27 C28A -71.4(5)
C5 C6 C27 C28A 52.2(5)
C6 C27 C28A C33A -107.8(14)
C6 C27 C28A C29A 71.4(15)
C33A C28A C29A C30A -0.4(19)
C27 C28A C29A C30A -179.6(11)
C28A C29A C30A C31A 3.0(14)
C29A C30A C31A C32A -4.6(12)
C30A C31A C32A C33A 3.5(11)
C29A C28A C33A C32A -1(2)
C27 C28A C33A C32A 178.5(10)
C31A C32A C33A C28A -0.8(14)
C6 C27 C28B C33B -100.3(14)
C6 C27 C28B C29B 75.6(15)
C33B C28B C29B C30B 0(2)
C27 C28B C29B C30B -175.7(11)
C28B C29B C30B C31B 0.0(14)
C29B C30B C31B C32B -1.4(12)
C30B C31B C32B C33B 2.4(12)
C29B C28B C33B C32B 1(2)
C27 C28B C33B C32B 176.7(11)
C31B C32B C33B C28B -2.1(15)
N4 C3 C35 C36 -84.3(3)
C2 C3 C35 C36 152.4(2)
C38 C3 C35 C36 31.7(3)
C3 C35 C36 C37 -43.1(3)
C35 C36 C37 C38 37.4(3)
C36 C37 C38 C3 -17.8(3)
N4 C3 C38 C37 107.3(3)
C35 C3 C38 C37 -8.5(3)
C2 C3 C38 C37 -128.1(3)

_cod_database_fobs_code 2021946
